data_7214702
loop_
_publ_author_name
'Aitipamula, Srinivasulu'
'Wong, Annie B. H.'
'Chow, Pui Shan'
'Tan, Reginald B. H.'

_publ_section_title
;
 Pharmaceutical cocrystals of ethenzamide: structural, solubility and
 dissolution studies
;
_journal_issue 24
_journal_name_full CrystEngComm
_journal_page_first 8515
_journal_paper_doi 10.1039/c2ce26325d
_journal_volume 14
_journal_year 2012
_chemical_formula_moiety 'C9 H11 N O2, C8 H8 O4'
_chemical_formula_sum 'C17 H19 N O6'
_chemical_formula_weight 333.33
_chemical_name_common
;
1:1 ethenzamide and vanillic acid cocrystal
;
_chemical_name_systematic
;
cocrystal of ethenzamide with vanillic acid
;
_space_group_IT_number 14
_symmetry_cell_setting monoclinic
_symmetry_space_group_name_Hall '-P 2ybc'
_symmetry_space_group_name_H-M 'P 1 21/c 1'
_atom_sites_solution_hydrogens geom
_atom_sites_solution_primary direct
_atom_sites_solution_secondary difmap
_audit_creation_method SHELXL-97
_cell_angle_alpha 90.00
_cell_angle_beta 102.87(3)
_cell_angle_gamma 90.00
_cell_formula_units_Z 4
_cell_length_a 13.774(3)
_cell_length_b 14.911(3)
_cell_length_c 8.0828(16)
_cell_measurement_reflns_used 3643
_cell_measurement_temperature 193(2)
_cell_measurement_theta_max 31.0181
_cell_measurement_theta_min 1.5165
_cell_volume 1618.4(6)
_computing_cell_refinement 'CrystalClear (Rigaku Inc., 2007)'
_computing_data_collection 'CrystalClear (Rigaku Inc., 2007)'
_computing_data_reduction 'CrystalClear (Rigaku Inc., 2007)'
_computing_structure_refinement 'SHELXL-97 (Sheldrick, 1997)'
_computing_structure_solution 'SHELXS-97 (Sheldrick, 1990)'
_diffrn_ambient_temperature 193(2)
_diffrn_measured_fraction_theta_full 0.998
_diffrn_measured_fraction_theta_max 0.998
_diffrn_measurement_device_type 'Rigaku Saturn 70 CCD area detector'
_diffrn_measurement_method '\w scans'
_diffrn_radiation_monochromator graphite
_diffrn_radiation_source 'fine-focus sealed tube'
_diffrn_radiation_type MoK\a
_diffrn_radiation_wavelength 0.71073
_diffrn_reflns_av_R_equivalents 0.0336
_diffrn_reflns_av_sigmaI/netI 0.0322
_diffrn_reflns_limit_h_max 18
_diffrn_reflns_limit_h_min -18
_diffrn_reflns_limit_k_max 19
_diffrn_reflns_limit_k_min -19
_diffrn_reflns_limit_l_max 10
_diffrn_reflns_limit_l_min -10
_diffrn_reflns_number 12434
_diffrn_reflns_theta_full 28.28
_diffrn_reflns_theta_max 28.28
_diffrn_reflns_theta_min 1.52
_exptl_absorpt_coefficient_mu 0.104
_exptl_absorpt_correction_T_max 0.976
_exptl_absorpt_correction_T_min 0.9741
_exptl_absorpt_correction_type multi-scan
_exptl_absorpt_process_details 'R. H. Blessing, Acta Cryst. 1995 A51, 33-38'
_exptl_crystal_colour orange
_exptl_crystal_density_diffrn 1.368
_exptl_crystal_density_method 'not measured'
_exptl_crystal_description block
_exptl_crystal_F_000 704
_exptl_crystal_size_max 0.44
_exptl_crystal_size_mid 0.35
_exptl_crystal_size_min 0.26
_refine_diff_density_max 0.268
_refine_diff_density_min -0.224
_refine_diff_density_rms 0.050
_refine_ls_extinction_method none
_refine_ls_goodness_of_fit_ref 1.199
_refine_ls_hydrogen_treatment mixed
_refine_ls_matrix_type full
_refine_ls_number_parameters 235
_refine_ls_number_reflns 4009
_refine_ls_number_restraints 0
_refine_ls_restrained_S_all 1.199
_refine_ls_R_factor_all 0.0832
_refine_ls_R_factor_gt 0.0737
_refine_ls_shift/su_max 0.000
_refine_ls_shift/su_mean 0.000
_refine_ls_structure_factor_coef Fsqd
_refine_ls_weighting_details 'calc w=1/[\s^2^(Fo^2^)+(0.0753P)^2^+0.4439P] where P=(Fo^2^+2Fc^2^)/3'
_refine_ls_weighting_scheme calc
_refine_ls_wR_factor_gt 0.1786
_refine_ls_wR_factor_ref 0.1861
_reflns_number_gt 3520
_reflns_number_total 4009
_reflns_threshold_expression >2sigma(I)
_cod_data_source_file c2ce26325d.txt
_cod_data_source_block EA+VA
_cod_depositor_comments
;
The following automatic conversions were performed:

'_symmetry_cell_setting' value 'Monoclinic' changed to 'monoclinic'
according to
/usr/data/users/saulius/automatic-downloads/retrospective/RSC/lib/dictionaries/cif_core.dic
dictionary named 'cif_core.dic' version 2.4.2 from 2011-04-26.

Automatic conversion script
Id: cif_fix_values 2281 2013-09-26 08:29:07Z andrius 
;
_cod_original_sg_symbol_H-M P2(1)/c
_cod_database_code 7214702

loop_
_symmetry_equiv_pos_as_xyz
'x, y, z'
'-x, y+1/2, -z+1/2'
'-x, -y, -z'
'x, -y-1/2, z-1/2'

loop_
_atom_site_label
_atom_site_type_symbol
_atom_site_fract_x
_atom_site_fract_y
_atom_site_fract_z
_atom_site_U_iso_or_equiv
_atom_site_adp_type
_atom_site_occupancy
_atom_site_symmetry_multiplicity
_atom_site_calc_flag
_atom_site_refinement_flags
O5 O 0.38380(11) 0.23691(10) 0.1325(2) 0.0578(4) Uani 1 1 d .
O1 O 0.88978(10) 0.83798(8) 0.78612(18) 0.0459(4) Uani 1 1 d .
O6 O 0.54359(11) 0.17211(9) 0.35084(19) 0.0495(4) Uani 1 1 d .
O3 O 0.65670(11) 0.56335(9) 0.4506(2) 0.0510(4) Uani 1 1 d .
O4 O 0.73728(11) 0.44984(9) 0.6007(2) 0.0555(4) Uani 1 1 d .
O2 O 0.87296(11) 0.55994(9) 0.7507(2) 0.0536(4) Uani 1 1 d .
C1 C 0.95158(13) 0.69290(12) 0.8754(2) 0.0373(4) Uani 1 1 d .
C2 C 0.96116(13) 0.78687(12) 0.8880(2) 0.0394(4) Uani 1 1 d .
C12 C 0.53721(14) 0.26372(12) 0.3372(2) 0.0402(4) Uani 1 1 d .
C11 C 0.60560(14) 0.32433(12) 0.4255(2) 0.0408(4) Uani 1 1 d .
H11 H 0.6625 0.3035 0.5053 0.049 Uiso 1 1 calc R
C3 C 1.04307(16) 0.82398(14) 1.0001(3) 0.0472(5) Uani 1 1 d .
H3 H 1.0502 0.8873 1.0079 0.057 Uiso 1 1 calc R
N1 N 0.79420(14) 0.68878(12) 0.6650(3) 0.0546(5) Uani 1 1 d .
C6 C 1.02407(14) 0.64065(13) 0.9784(3) 0.0425(4) Uani 1 1 d .
H6 H 1.0180 0.5772 0.9715 0.051 Uiso 1 1 calc R
C10 C 0.59073(14) 0.41652(12) 0.3970(2) 0.0403(4) Uani 1 1 d .
C4 C 1.11402(15) 0.76960(14) 1.1001(3) 0.0494(5) Uani 1 1 d .
H4 H 1.1695 0.7959 1.1757 0.059 Uiso 1 1 calc R
C5 C 1.10488(15) 0.67749(14) 1.0908(3) 0.0485(5) Uani 1 1 d .
H5 H 1.1531 0.6401 1.1603 0.058 Uiso 1 1 calc R
C13 C 0.45229(15) 0.29456(13) 0.2211(3) 0.0451(5) Uani 1 1 d .
C8 C 0.89620(16) 0.93426(12) 0.8006(3) 0.0471(5) Uani 1 1 d .
H8A H 0.9601 0.9557 0.7783 0.057 Uiso 1 1 calc R
H8B H 0.8921 0.9534 0.9162 0.057 Uiso 1 1 calc R
C7 C 0.86910(14) 0.64399(12) 0.7585(2) 0.0397(4) Uani 1 1 d .
C16 C 0.66319(14) 0.48331(12) 0.4837(3) 0.0415(4) Uani 1 1 d .
C15 C 0.50664(16) 0.44629(13) 0.2822(3) 0.0493(5) Uani 1 1 d .
H15 H 0.4964 0.5088 0.2629 0.059 Uiso 1 1 calc R
C17 C 0.63014(16) 0.13615(14) 0.4612(3) 0.0534(5) Uani 1 1 d .
H17A H 0.6895 0.1548 0.4221 0.080 Uiso 1 1 calc R
H17B H 0.6260 0.0705 0.4606 0.080 Uiso 1 1 calc R
H17C H 0.6344 0.1584 0.5767 0.080 Uiso 1 1 calc R
C9 C 0.80992(18) 0.97181(14) 0.6709(3) 0.0557(5) Uani 1 1 d .
H9A H 0.8168 0.9551 0.5568 0.083 Uiso 1 1 calc R
H9B H 0.8094 1.0373 0.6806 0.083 Uiso 1 1 calc R
H9C H 0.7474 0.9475 0.6908 0.083 Uiso 1 1 calc R
C14 C 0.43735(16) 0.38565(13) 0.1955(3) 0.0540(6) Uani 1 1 d .
H14 H 0.3795 0.4067 0.1183 0.065 Uiso 1 1 calc R
H2 H 0.7408(19) 0.6598(18) 0.602(4) 0.070(8) Uiso 1 1 d .
H1 H 0.7896(17) 0.7488(16) 0.671(3) 0.053(6) Uiso 1 1 d .
H10 H 0.405(2) 0.178(2) 0.158(4) 0.092(10) Uiso 1 1 d .
H7 H 0.782(2) 0.498(2) 0.648(4) 0.086(9) Uiso 1 1 d .

loop_
_atom_site_aniso_label
_atom_site_aniso_U_11
_atom_site_aniso_U_22
_atom_site_aniso_U_33
_atom_site_aniso_U_23
_atom_site_aniso_U_13
_atom_site_aniso_U_12
O5 0.0507(8) 0.0341(8) 0.0764(11) -0.0088(7) -0.0121(8) -0.0014(6)
O1 0.0505(8) 0.0286(6) 0.0532(8) -0.0006(5) 0.0001(6) 0.0008(5)
O6 0.0543(8) 0.0288(6) 0.0568(9) 0.0004(6) -0.0061(7) 0.0001(6)
O3 0.0533(8) 0.0291(7) 0.0626(9) 0.0008(6) -0.0040(7) 0.0001(6)
O4 0.0563(9) 0.0323(7) 0.0651(10) 0.0044(6) -0.0137(7) -0.0035(6)
O2 0.0540(8) 0.0314(7) 0.0667(10) -0.0021(6) -0.0049(7) -0.0035(6)
C1 0.0386(9) 0.0336(9) 0.0400(9) -0.0026(7) 0.0095(7) -0.0014(7)
C2 0.0393(9) 0.0338(9) 0.0443(10) -0.0011(7) 0.0077(8) 0.0006(7)
C12 0.0445(10) 0.0293(8) 0.0453(10) -0.0014(7) 0.0067(8) 0.0004(7)
C11 0.0437(10) 0.0334(9) 0.0422(10) 0.0009(7) 0.0029(7) -0.0012(7)
C3 0.0506(11) 0.0372(10) 0.0514(11) -0.0064(8) 0.0061(9) -0.0043(8)
N1 0.0455(10) 0.0339(9) 0.0746(13) -0.0035(8) -0.0075(9) -0.0001(7)
C6 0.0446(10) 0.0329(9) 0.0497(11) 0.0024(8) 0.0100(8) 0.0007(7)
C10 0.0417(9) 0.0303(9) 0.0465(10) -0.0020(7) 0.0049(8) -0.0009(7)
C4 0.0454(11) 0.0509(12) 0.0478(11) -0.0066(9) 0.0016(9) -0.0055(9)
C5 0.0449(10) 0.0459(11) 0.0512(11) 0.0025(9) 0.0035(8) 0.0039(8)
C13 0.0432(10) 0.0347(9) 0.0523(11) -0.0050(8) -0.0006(8) -0.0010(8)
C8 0.0559(12) 0.0304(9) 0.0529(11) 0.0007(8) 0.0076(9) -0.0002(8)
C7 0.0397(9) 0.0345(9) 0.0445(10) -0.0019(7) 0.0083(7) -0.0028(7)
C16 0.0420(10) 0.0320(9) 0.0473(10) -0.0029(7) 0.0033(8) 0.0008(7)
C15 0.0488(11) 0.0297(9) 0.0624(13) -0.0018(8) -0.0029(9) 0.0056(8)
C17 0.0544(12) 0.0328(10) 0.0655(14) 0.0015(9) -0.0028(10) 0.0045(8)
C9 0.0645(13) 0.0399(11) 0.0613(13) 0.0057(9) 0.0113(11) 0.0074(10)
C14 0.0486(11) 0.0351(10) 0.0682(14) -0.0035(9) -0.0085(10) 0.0050(8)

loop_
_atom_type_symbol
_atom_type_description
_atom_type_scat_dispersion_real
_atom_type_scat_dispersion_imag
_atom_type_scat_source
C C 0.0033 0.0016 'International Tables Vol C Tables 4.2.6.8 and 6.1.1.4'
H H 0.0000 0.0000 'International Tables Vol C Tables 4.2.6.8 and 6.1.1.4'
N N 0.0061 0.0033 'International Tables Vol C Tables 4.2.6.8 and 6.1.1.4'
O O 0.0106 0.0060 'International Tables Vol C Tables 4.2.6.8 and 6.1.1.4'

loop_
_geom_angle_atom_site_label_1
_geom_angle_atom_site_label_2
_geom_angle_atom_site_label_3
_geom_angle
C13 O5 H10 110(2)
C2 O1 C8 118.94(15)
C12 O6 C17 117.05(15)
C16 O4 H7 108.8(18)
C6 C1 C2 118.13(17)
C6 C1 C7 116.67(16)
C2 C1 C7 125.20(16)
O1 C2 C3 122.68(17)
O1 C2 C1 117.91(16)
C3 C2 C1 119.40(17)
O6 C12 C11 125.80(17)
O6 C12 C13 114.14(16)
C11 C12 C13 120.07(17)
C12 C11 C10 119.88(17)
C12 C11 H11 120.1
C10 C11 H11 120.1
C4 C3 C2 120.72(18)
C4 C3 H3 119.6
C2 C3 H3 119.6
C7 N1 H2 121.0(17)
C7 N1 H1 122.1(15)
H2 N1 H1 116(2)
C5 C6 C1 122.47(18)
C5 C6 H6 118.8
C1 C6 H6 118.8
C15 C10 C11 119.60(17)
C15 C10 C16 118.62(17)
C11 C10 C16 121.77(17)
C5 C4 C3 120.52(19)
C5 C4 H4 119.7
C3 C4 H4 119.7
C4 C5 C6 118.75(19)
C4 C5 H5 120.6
C6 C5 H5 120.6
O5 C13 C14 118.74(18)
O5 C13 C12 121.53(17)
C14 C13 C12 119.73(17)
O1 C8 C9 106.79(16)
O1 C8 H8A 110.4
C9 C8 H8A 110.4
O1 C8 H8B 110.4
C9 C8 H8B 110.4
H8A C8 H8B 108.6
O2 C7 N1 120.89(18)
O2 C7 C1 118.91(17)
N1 C7 C1 120.20(17)
O3 C16 O4 122.11(17)
O3 C16 C10 123.20(17)
O4 C16 C10 114.69(16)
C10 C15 C14 120.55(18)
C10 C15 H15 119.7
C14 C15 H15 119.7
O6 C17 H17A 109.5
O6 C17 H17B 109.5
H17A C17 H17B 109.5
O6 C17 H17C 109.5
H17A C17 H17C 109.5
H17B C17 H17C 109.5
C8 C9 H9A 109.5
C8 C9 H9B 109.5
H9A C9 H9B 109.5
C8 C9 H9C 109.5
H9A C9 H9C 109.5
H9B C9 H9C 109.5
C13 C14 C15 120.15(19)
C13 C14 H14 119.9
C15 C14 H14 119.9

loop_
_geom_bond_atom_site_label_1
_geom_bond_atom_site_label_2
_geom_bond_distance
O5 C13 1.357(2)
O5 H10 0.93(3)
O1 C2 1.366(2)
O1 C8 1.442(2)
O6 C12 1.372(2)
O6 C17 1.425(2)
O3 C16 1.222(2)
O4 C16 1.325(2)
O4 H7 0.97(3)
O2 C7 1.257(2)
C1 C6 1.388(3)
C1 C2 1.409(3)
C1 C7 1.495(2)
C2 C3 1.395(3)
C12 C11 1.384(3)
C12 C13 1.404(3)
C11 C10 1.401(3)
C11 H11 0.9500
C3 C4 1.383(3)
C3 H3 0.9500
N1 C7 1.317(3)
N1 H2 0.91(3)
N1 H1 0.90(2)
C6 C5 1.384(3)
C6 H6 0.9500
C10 C15 1.386(3)
C10 C16 1.472(3)
C4 C5 1.380(3)
C4 H4 0.9500
C5 H5 0.9500
C13 C14 1.382(3)
C8 C9 1.507(3)
C8 H8A 0.9900
C8 H8B 0.9900
C15 C14 1.386(3)
C15 H15 0.9500
C17 H17A 0.9800
C17 H17B 0.9800
C17 H17C 0.9800
C9 H9A 0.9800
C9 H9B 0.9800
C9 H9C 0.9800
C14 H14 0.9500
